data_2213621
loop_
_publ_author_name
'Siero\'n, Les\/law'

_publ_section_title
;
 Phenazinium perchlorate
;
_journal_coeditor_code XU2240
_journal_issue 5
_journal_name_full 'Acta Crystallographica Section E'
_journal_page_first o2508
_journal_page_last o2508
_journal_paper_doi 10.1107/S160053680701759X
_journal_volume 63
_journal_year 2007
_chemical_formula_iupac 'C12 H9 N2 +, Cl O4 -'
_chemical_formula_moiety 'C12 H9 N2 +, Cl O4 -'
_chemical_formula_sum 'C12 H9 Cl N2 O4'
_chemical_formula_weight 280.66
_chemical_name_systematic 'Phenazinium perchlorate'
_space_group_IT_number 2
_symmetry_cell_setting triclinic
_symmetry_space_group_name_Hall '-P 1'
_symmetry_space_group_name_H-M 'P -1'
_atom_sites_solution_hydrogens difmap
_atom_sites_solution_primary direct
_cell_angle_alpha 81.463(5)
_cell_angle_beta 80.539(6)
_cell_angle_gamma 74.005(5)
_cell_formula_units_Z 2
_cell_length_a 7.2025(5)
_cell_length_b 7.8494(4)
_cell_length_c 11.1564(8)
_cell_measurement_reflns_used 5148
_cell_measurement_temperature 297
_cell_measurement_theta_max 28.1
_cell_measurement_theta_min 1.8
_cell_volume 594.52(7)
_computing_cell_refinement 'CrysAlis RED (Oxford Diffraction, 2006)'
_computing_data_collection 'CrysAlis CCD (Oxford Diffraction, 2006)'
_computing_data_reduction 'CrysAlis RED'
_computing_molecular_graphics 'SHELXTL and Mercury (Macrae <i>et al.</i>,  2006)'
_computing_publication_material 'PLATON (Spek, 2003)'
_computing_structure_refinement SHELXTL
_computing_structure_solution 'SHELXTL (Sheldrick, 2001)'
_diffrn_ambient_temperature 297
_diffrn_detector_area_resol_mean 8.2356
_diffrn_measured_fraction_theta_full 1.00
_diffrn_measured_fraction_theta_max 1.00
_diffrn_measurement_device_type 'Kuma KM-4-CCD'
_diffrn_measurement_method \w
_diffrn_radiation_monochromator graphite
_diffrn_radiation_source 'CX-Mo12x0.4-S Seifert Mo tube'
_diffrn_radiation_type MoK\a
_diffrn_radiation_wavelength 0.71073
_diffrn_reflns_av_R_equivalents 0.013
_diffrn_reflns_av_sigmaI/netI 0.011
_diffrn_reflns_limit_h_max 8
_diffrn_reflns_limit_h_min -8
_diffrn_reflns_limit_k_max 9
_diffrn_reflns_limit_k_min -9
_diffrn_reflns_limit_l_max 13
_diffrn_reflns_limit_l_min -13
_diffrn_reflns_number 6587
_diffrn_reflns_theta_full 25.0
_diffrn_reflns_theta_max 25.0
_diffrn_reflns_theta_min 2.7
_diffrn_standards_interval_count 0
_diffrn_standards_interval_time 0
_diffrn_standards_number 0
_exptl_absorpt_coefficient_mu 0.333
_exptl_absorpt_correction_T_max 0.950
_exptl_absorpt_correction_T_min 0.865
_exptl_absorpt_correction_type multi-scan
_exptl_absorpt_process_details '(CrysAlis RED; Oxford Diffraction, 2006)'
_exptl_crystal_colour Orange
_exptl_crystal_density_diffrn 1.568
_exptl_crystal_density_method 'Not measured'
_exptl_crystal_description Prism
_exptl_crystal_F_000 288
_exptl_crystal_size_max 0.45
_exptl_crystal_size_mid 0.25
_exptl_crystal_size_min 0.15
_refine_diff_density_max 0.305
_refine_diff_density_min -0.313
_refine_ls_extinction_coef 0.022(4)
_refine_ls_extinction_expression Fc^*^=kFc[1+0.001xFc^2^\l^3^/sin(2\q)]^-1/4^
_refine_ls_extinction_method SHELXL97
_refine_ls_goodness_of_fit_ref 1.066
_refine_ls_hydrogen_treatment mixed
_refine_ls_matrix_type full
_refine_ls_number_parameters 177
_refine_ls_number_reflns 2097
_refine_ls_number_restraints 0
_refine_ls_restrained_S_all 1.066
_refine_ls_R_factor_all 0.037
_refine_ls_R_factor_gt 0.034
_refine_ls_shift/su_max 0.001
_refine_ls_shift/su_mean 0.000
_refine_ls_structure_factor_coef Fsqd
_refine_ls_weighting_details 'calc w=1/[\s^2^(Fo^2^)+(0.0558P)^2^+0.2208P] where P=(Fo^2^+2Fc^2^)/3'
_refine_ls_weighting_scheme calc
_refine_ls_wR_factor_gt 0.098
_refine_ls_wR_factor_ref 0.101
_reflns_number_gt 1900
_reflns_number_total 2097
_reflns_threshold_expression I>2\s(I)
_cod_data_source_file xu2240.cif
_cod_data_source_block I
_cod_database_code 2213621
_cod_database_fobs_code 2213621

loop_
_symmetry_equiv_pos_site_id
_symmetry_equiv_pos_as_xyz
1 x,y,z
2 -x,-y,-z

loop_
_atom_site_aniso_label
_atom_site_aniso_U_11
_atom_site_aniso_U_22
_atom_site_aniso_U_33
_atom_site_aniso_U_12
_atom_site_aniso_U_13
_atom_site_aniso_U_23
N1 0.0466(9) 0.0448(9) 0.0345(8) -0.0086(7) -0.0008(7) -0.0169(7)
N2 0.0458(9) 0.0518(9) 0.0327(8) -0.0059(7) -0.0011(7) -0.0134(7)
C1 0.0427(10) 0.0418(9) 0.0345(9) -0.0115(8) -0.0001(7) -0.0098(7)
C2 0.0454(11) 0.0575(12) 0.0478(11) -0.0046(9) 0.0026(9) -0.0195(9)
C3 0.0400(11) 0.0689(14) 0.0597(13) -0.0029(10) -0.0037(9) -0.0133(11)
C4 0.0459(11) 0.0786(15) 0.0480(12) -0.0101(10) -0.0119(9) -0.0092(10)
C5 0.0518(11) 0.0679(13) 0.0368(10) -0.0104(10) -0.0063(8) -0.0153(9)
C6 0.0417(10) 0.0450(10) 0.0326(9) -0.0094(8) 0.0000(7) -0.0092(7)
C7 0.0444(10) 0.0418(9) 0.0324(9) -0.0092(8) -0.0019(7) -0.0077(7)
C8 0.0488(11) 0.0608(12) 0.0431(11) -0.0006(9) -0.0013(9) -0.0176(9)
C9 0.0457(11) 0.0633(13) 0.0555(13) -0.0012(10) -0.0088(9) -0.0096(10)
C10 0.0539(12) 0.0579(12) 0.0492(12) -0.0125(10) -0.0164(9) -0.0054(9)
C11 0.0579(12) 0.0524(11) 0.0400(10) -0.0144(9) -0.0105(9) -0.0126(8)
C12 0.0429(10) 0.0369(9) 0.0351(9) -0.0113(7) -0.0011(7) -0.0084(7)
Cl1 0.0474(3) 0.0426(3) 0.0362(3) -0.0103(2) -0.0031(2) -0.0113(2)
O1 0.180(2) 0.0876(13) 0.0610(11) -0.0859(14) 0.0580(13) -0.0385(9)
O2 0.0791(11) 0.0886(12) 0.0354(8) -0.0252(9) -0.0031(7) -0.0162(7)
O3 0.0760(13) 0.143(2) 0.1173(18) 0.0260(13) -0.0527(12) -0.0599(15)
O4 0.0818(12) 0.0451(9) 0.0905(13) -0.0117(8) -0.0028(9) -0.0197(8)

loop_
_atom_site_type_symbol
_atom_site_label
_atom_site_fract_x
_atom_site_fract_y
_atom_site_fract_z
_atom_site_U_iso_or_equiv
_atom_site_thermal_displace_type
_atom_site_calc_flag
_atom_site_refinement_flags
_atom_site_occupancy
N N1 0.6217(2) 0.8228(2) 0.81292(14) 0.0418(5) Uani . . 1.000
N N2 0.7501(2) 0.6529(2) 0.60495(13) 0.0443(5) Uani . . 1.000
C C1 0.4979(3) 0.8473(2) 0.73018(16) 0.0395(5) Uani . . 1.000
C C2 0.3079(3) 0.9601(3) 0.74564(19) 0.0515(7) Uani . . 1.000
C C3 0.1933(3) 0.9828(3) 0.6566(2) 0.0581(7) Uani . . 1.000
C C4 0.2608(3) 0.8939(3) 0.5497(2) 0.0578(7) Uani . . 1.000
C C5 0.4414(3) 0.7845(3) 0.53331(18) 0.0521(7) Uani . . 1.000
C C6 0.5686(3) 0.7577(2) 0.62308(16) 0.0402(6) Uani . . 1.000
C C7 0.8674(3) 0.6333(2) 0.68953(16) 0.0399(5) Uani . . 1.000
C C8 1.0604(3) 0.5229(3) 0.67312(19) 0.0529(7) Uani . . 1.000
C C9 1.1803(3) 0.5048(3) 0.7581(2) 0.0568(7) Uani . . 1.000
C C10 1.1178(3) 0.5957(3) 0.86372(19) 0.0530(7) Uani . . 1.000
C C11 0.9341(3) 0.7022(3) 0.88447(18) 0.0488(6) Uani . . 1.000
C C12 0.8059(3) 0.7209(2) 0.79850(16) 0.0381(5) Uani . . 1.000
Cl Cl1 0.31140(6) 0.76238(6) 1.13972(4) 0.0419(2) Uani . . 1.000
O O1 0.4337(4) 0.8615(3) 1.06518(17) 0.1046(9) Uani . . 1.000
O O2 0.3034(2) 0.7936(2) 1.26274(13) 0.0665(6) Uani . . 1.000
O O3 0.1211(3) 0.8186(3) 1.1070(2) 0.1135(10) Uani . . 1.000
O O4 0.3889(3) 0.5803(2) 1.12356(17) 0.0731(7) Uani . . 1.000
H H1 0.579(3) 0.875(3) 0.880(2) 0.061(7) Uiso . . 1.000
H H2 0.26200 1.01810 0.81570 0.0620 Uiso calc R 1.000
H H3 0.06810 1.05780 0.66570 0.0700 Uiso calc R 1.000
H H4 0.17920 0.91150 0.49000 0.0690 Uiso calc R 1.000
H H5 0.48290 0.72630 0.46310 0.0630 Uiso calc R 1.000
H H8 1.10440 0.46310 0.60380 0.0630 Uiso calc R 1.000
H H9 1.30600 0.43130 0.74690 0.0680 Uiso calc R 1.000
H H10 1.20390 0.58230 0.92010 0.0640 Uiso calc R 1.000
H H11 0.89440 0.76150 0.95420 0.0590 Uiso calc R 1.000

loop_
_atom_type_symbol
_atom_type_description
_atom_type_scat_dispersion_real
_atom_type_scat_dispersion_imag
_atom_type_scat_source
O O 0.0106 0.0060 'International Tables Vol C Tables 4.2.6.8 and 6.1.1.4'
N N 0.0061 0.0033 'International Tables Vol C Tables 4.2.6.8 and 6.1.1.4'
Cl Cl 0.1484 0.1585 'International Tables Vol C Tables 4.2.6.8 and 6.1.1.4'
H H 0.0000 0.0000 'International Tables Vol C Tables 4.2.6.8 and 6.1.1.4'
C C 0.0033 0.0016 'International Tables Vol C Tables 4.2.6.8 and 6.1.1.4'

loop_
_geom_angle_atom_site_label_1
_geom_angle_atom_site_label_2
_geom_angle_atom_site_label_3
_geom_angle
_geom_angle_publ_flag
O1 Cl1 O2 107.90(11) yes
O1 Cl1 O3 110.73(14) yes
O1 Cl1 O4 108.76(13) yes
O2 Cl1 O3 108.73(11) yes
O2 Cl1 O4 111.68(10) yes
O3 Cl1 O4 109.05(13) yes
C1 N1 C12 123.35(16) yes
C6 N2 C7 118.69(15) yes
C12 N1 H1 118.7(15) no
C1 N1 H1 118.0(15) no
N1 C1 C2 122.11(16) yes
N1 C1 C6 117.11(18) yes
C2 C1 C6 120.76(18) no
C1 C2 C3 118.85(19) no
C2 C3 C4 121.2(2) no
C3 C4 C5 121.0(2) no
C4 C5 C6 120.15(19) no
C1 C6 C5 118.04(18) no
N1 C12 C7 116.80(18) yes
N1 C12 C11 122.19(17) yes
N2 C6 C1 121.92(18) yes
N2 C6 C5 120.04(16) yes
N2 C7 C8 120.05(16) yes
N2 C7 C12 122.13(18) yes
C7 C8 C9 120.1(2) no
C7 C12 C11 121.01(19) no
C8 C7 C12 117.82(18) no
C8 C9 C10 121.1(2) no
C9 C10 C11 121.3(2) no
C10 C11 C12 118.67(19) no
C1 C2 H2 121.00 no
C3 C2 H2 121.00 no
C2 C3 H3 119.00 no
C4 C3 H3 119.00 no
C5 C4 H4 119.00 no
C3 C4 H4 120.00 no
C4 C5 H5 120.00 no
C6 C5 H5 120.00 no
C7 C8 H8 120.00 no
C9 C8 H8 120.00 no
C10 C9 H9 119.00 no
C8 C9 H9 119.00 no
C9 C10 H10 119.00 no
C11 C10 H10 119.00 no
C12 C11 H11 121.00 no
C10 C11 H11 121.00 no

loop_
_geom_bond_atom_site_label_1
_geom_bond_atom_site_label_2
_geom_bond_distance
_geom_bond_publ_flag
Cl1 O1 1.420(3) yes
Cl1 O2 1.4188(15) yes
Cl1 O3 1.411(2) yes
Cl1 O4 1.4109(16) yes
N1 C1 1.344(3) yes
N1 C12 1.345(3) yes
N2 C6 1.340(2) yes
N2 C7 1.332(2) yes
N1 H1 0.88(2) no
C1 C2 1.409(3) no
C1 C6 1.426(2) no
C2 C3 1.355(3) no
C3 C4 1.420(3) no
C4 C5 1.348(3) no
C5 C6 1.421(3) no
C7 C8 1.420(3) no
C7 C12 1.432(2) no
C8 C9 1.351(3) no
C9 C10 1.414(3) no
C10 C11 1.360(3) no
C11 C12 1.403(3) no
C2 H2 0.9300 no
C3 H3 0.9300 no
C4 H4 0.9300 no
C5 H5 0.9300 no
C8 H8 0.9300 no
C9 H9 0.9300 no
C10 H10 0.9300 no
C11 H11 0.9300 no

loop_
_geom_hbond_atom_site_label_D
_geom_hbond_atom_site_label_H
_geom_hbond_atom_site_label_A
_geom_hbond_site_symmetry_A
_geom_hbond_distance_DH
_geom_hbond_distance_HA
_geom_hbond_distance_DA
_geom_hbond_angle_DHA
_geom_hbond_publ_flag
N1 H1 O1 . 0.88(2) 2.16(2) 2.936(3) 148(2) yes
N1 H1 O1 2_677 0.88(2) 2.22(2) 2.903(3) 135(2) yes
C8 H8 N2 2_766 0.93 2.58 3.497(3) 170 yes

loop_
_cod_related_entry_id
_cod_related_entry_database
_cod_related_entry_code
1 ChemSpider 21124553
